data_7127851
loop_
_publ_author_name
'Song, Xianmeng'
'Cao, Minna'
'Chen, Ruru'
'Wang, Huimin'
'Li, Hongfang'
'Cao, Rong'

_publ_section_title
;
 Enhanced selectivity and stability towards CO<sub>2</sub> reduction of
 sub-5 nm Au NPs derived from supramolecular assembly.
;
_journal_issue 20
_journal_name_full 'Chemical communications (Cambridge, England)'
_journal_page_first 2491
_journal_page_last 2494
_journal_paper_doi 10.1039/d0cc08353d
_journal_volume 57
_journal_year 2021
_chemical_formula_moiety '2(Au Cl4), C36 H36 N24 O12, 8(H2 O), 6(H O)'
_chemical_formula_sum 'C36 H58 Au2 Cl8 N24 O26'
_chemical_formula_weight 1920.59
_space_group_crystal_system monoclinic
_space_group_IT_number 12
_space_group_name_Hall '-C 2y'
_space_group_name_H-M_alt 'C 1 2/m 1'
_atom_sites_solution_hydrogens mixed
_atom_sites_solution_primary dual
_audit_creation_date 2020-05-15
_audit_creation_method
;
Olex2 1.2
(compiled 2017.08.10 svn.r3458 for OlexSys, GUI svn.r5381)
;
_audit_update_record
;
2020-07-07 deposited with the CCDC.	2021-01-19 downloaded from the CCDC.
;
_cell_angle_alpha 90
_cell_angle_beta 93.264(2)
_cell_angle_gamma 90
_cell_formula_units_Z 2
_cell_length_a 16.1425(9)
_cell_length_b 16.4681(9)
_cell_length_c 12.6844(7)
_cell_measurement_reflns_used 9993
_cell_measurement_temperature 150.0
_cell_measurement_theta_max 0.746
_cell_measurement_theta_min 0.706
_cell_volume 3366.5(3)
_computing_cell_refinement 'SAINT V8.38A (?, 2016)'
_computing_data_reduction 'SAINT V8.38A (?, 2016)'
_computing_molecular_graphics 'Olex2 (Dolomanov et al., 2009)'
_computing_publication_material 'Olex2 (Dolomanov et al., 2009)'
_computing_structure_refinement 'ShelXL (Sheldrick, 2015)'
_computing_structure_solution 'SHELXT 2014/5 (Sheldrick, 2014)'
_diffrn_ambient_temperature 150.0
_diffrn_measured_fraction_theta_full 0.998
_diffrn_measured_fraction_theta_max 0.996
_diffrn_measurement_device_type 'Bruker P4'
_diffrn_measurement_method '\w scans'
_diffrn_radiation_type CuK\a
_diffrn_radiation_wavelength 1.54178
_diffrn_reflns_av_R_equivalents 0.0367
_diffrn_reflns_av_unetI/netI 0.0235
_diffrn_reflns_Laue_measured_fraction_full 0.998
_diffrn_reflns_Laue_measured_fraction_max 0.996
_diffrn_reflns_limit_h_max 19
_diffrn_reflns_limit_h_min -19
_diffrn_reflns_limit_k_max 19
_diffrn_reflns_limit_k_min -19
_diffrn_reflns_limit_l_max 15
_diffrn_reflns_limit_l_min -15
_diffrn_reflns_number 26471
_diffrn_reflns_point_group_measured_fraction_full 0.998
_diffrn_reflns_point_group_measured_fraction_max 0.996
_diffrn_reflns_theta_full 67.679
_diffrn_reflns_theta_max 68.342
_diffrn_reflns_theta_min 3.490
_exptl_absorpt_coefficient_mu 11.825
_exptl_absorpt_correction_T_max 27.67
_exptl_absorpt_correction_T_min 2.00
_exptl_absorpt_process_details
;
SADABS-2016/2 (Bruker,2016/2) was used for absorption correction.
wR2(int) was 0.0795 before and 0.0643 after correction.
The Ratio of minimum to maximum transmission is 0.8248.
The \l/2 correction factor is Not present.
;
_exptl_crystal_colour 'clear light yellow'
_exptl_crystal_colour_lustre clear
_exptl_crystal_colour_modifier light
_exptl_crystal_colour_primary yellow
_exptl_crystal_density_diffrn 1.895
_exptl_crystal_description block
_exptl_crystal_F_000 1888
_exptl_crystal_size_max 0.12
_exptl_crystal_size_mid 0.11
_exptl_crystal_size_min 0.1
_refine_diff_density_max 1.453
_refine_diff_density_min -0.828
_refine_diff_density_rms 0.108
_refine_ls_extinction_method none
_refine_ls_goodness_of_fit_ref 1.121
_refine_ls_hydrogen_treatment constr
_refine_ls_matrix_type full
_refine_ls_number_parameters 241
_refine_ls_number_reflns 3194
_refine_ls_number_restraints 2
_refine_ls_restrained_S_all 1.121
_refine_ls_R_factor_all 0.0244
_refine_ls_R_factor_gt 0.0243
_refine_ls_shift/su_max 0.002
_refine_ls_shift/su_mean 0.000
_refine_ls_structure_factor_coef Fsqd
_refine_ls_weighting_details 'w=1/[\s^2^(Fo^2^)+(0.0210P)^2^+22.9426P] where P=(Fo^2^+2Fc^2^)/3'
_refine_ls_weighting_scheme calc
_refine_ls_wR_factor_gt 0.0630
_refine_ls_wR_factor_ref 0.0630
_reflns_Friedel_coverage 0.000
_reflns_number_gt 3189
_reflns_number_total 3194
_reflns_threshold_expression 'I > 2\s(I)'
_cod_data_source_file d0cc08353d2.cif
_cod_data_source_block cu_cb6au04_0m_a
_cod_depositor_comments 'Adding full bibliography for 7127851--7127853.cif.'
_cod_database_code 7127851
_shelx_shelxl_version_number 2017/1
_shelx_space_group_comment
;
The symmetry employed for this shelxl refinement is uniquely defined
by the following loop, which should always be used as a source of
symmetry information in preference to the above space-group names.
They are only intended as comments.
;
_shelx_estimated_absorpt_t_max 0.384
_shelx_estimated_absorpt_t_min 0.331
_olex2_refinement_description
;
1. Fixed Uiso
 At 1.2 times of:
  All C(H) groups, All C(H,H) groups
 At 1.5 times of:
  All O(H) groups, All O(H,H) groups
2. Restrained distances
 H00H-H00J
 3 with sigma of 0.01
 H00H-H00K
 2.5 with sigma of 0.01
3. Others
 Fixed Sof: H00S(0.5)
4.a Free rotating group:
 O00F(H00H,H00I), O00O(H00J,H00K), O00Q(H00Q), O00S(H00S)
4.b Ternary CH refined with riding coordinates:
 C00G(H00G), C00N(H00N), C00R(H00R)
4.c Secondary CH2 refined with riding coordinates:
 C00J(H00A,H00B), C00M(H00C,H00D), C00P(H00E,H00F)
;
_olex2_submission_special_instructions 'No special instructions were received'

loop_
_space_group_symop_operation_xyz
'x, y, z'
'-x, y, -z'
'x+1/2, y+1/2, z'
'-x+1/2, y+1/2, -z'
'-x, -y, -z'
'x, -y, z'
'-x+1/2, -y+1/2, -z'
'x+1/2, -y+1/2, z'

loop_
_atom_site_label
_atom_site_type_symbol
_atom_site_fract_x
_atom_site_fract_y
_atom_site_fract_z
_atom_site_U_iso_or_equiv
_atom_site_adp_type
_atom_site_occupancy
_atom_site_site_symmetry_order
_atom_site_calc_flag
_atom_site_refinement_flags_posn
_atom_site_refinement_flags_adp
_atom_site_refinement_flags_occupancy
_atom_site_disorder_assembly
_atom_site_disorder_group
Au01 Au 0.44379(2) 0.000000 0.84954(2) 0.01667(8) Uani 1 2 d S T P . .
Cl02 Cl 0.36112(8) 0.000000 0.98916(10) 0.0275(3) Uani 1 2 d S T P . .
Cl03 Cl 0.44285(6) 0.13833(5) 0.85066(8) 0.0327(2) Uani 1 1 d . . . . .
Cl04 Cl 0.52379(12) 0.000000 0.70716(14) 0.0512(4) Uani 1 2 d S T P . .
O005 O 0.28532(13) 0.33553(13) 0.46944(17) 0.0143(4) Uani 1 1 d . . . . .
O006 O 0.38485(13) 0.32754(14) 0.73250(18) 0.0188(5) Uani 1 1 d . . . . .
N007 N 0.40039(15) 0.25407(15) 0.45361(19) 0.0117(5) Uani 1 1 d . . . . .
N008 N 0.46754(15) 0.25097(16) 0.6288(2) 0.0124(5) Uani 1 1 d . . . . .
O009 O 0.2274(2) 0.500000 0.3359(3) 0.0183(7) Uani 1 2 d S T P . .
N00A N 0.33976(15) 0.30869(16) 0.3092(2) 0.0126(5) Uani 1 1 d . . . . .
N00B N 0.30298(16) 0.43254(16) 0.2144(2) 0.0139(5) Uani 1 1 d . . . . .
N00C N 0.43621(16) 0.43280(17) 0.1305(2) 0.0163(5) Uani 1 1 d . . . . .
O00D O 0.5615(2) 0.500000 0.1301(3) 0.0231(7) Uani 1 2 d S T P . .
N00E N 0.52597(15) 0.31156(16) 0.7695(2) 0.0134(5) Uani 1 1 d . . . . .
O00F O 0.21200(18) 0.38351(18) 0.6427(2) 0.0382(7) Uani 1 1 d . . . . .
H00H H 0.231258 0.427293 0.673685 0.057 Uiso 1 1 d DG . . . .
H00I H 0.251671 0.359458 0.611060 0.057 Uiso 1 1 d G . . . .
C00G C 0.40753(18) 0.26249(18) 0.2687(2) 0.0116(6) Uani 1 1 d . . . . .
H00G H 0.387284 0.221272 0.215385 0.014 Uiso 1 1 calc R . . . .
C00H C 0.2742(3) 0.500000 0.2637(3) 0.0137(9) Uani 1 2 d S T P . .
C00I C 0.45248(19) 0.29996(19) 0.7120(2) 0.0126(6) Uani 1 1 d . . . . .
C00J C 0.27863(18) 0.35164(19) 0.2432(2) 0.0138(6) Uani 1 1 d . . . . .
H00A H 0.266719 0.319813 0.177892 0.017 Uiso 1 1 calc R . . . .
H00B H 0.226606 0.355058 0.280699 0.017 Uiso 1 1 calc R . . . .
C00K C 0.33690(17) 0.30315(18) 0.4165(2) 0.0106(6) Uani 1 1 d . . . . .
C00L C 0.4859(3) 0.500000 0.1316(3) 0.0154(9) Uani 1 2 d S T P . .
C00M C 0.5306(2) 0.3513(2) 0.8708(2) 0.0165(6) Uani 1 1 d . . . . .
H00C H 0.565691 0.318200 0.920836 0.020 Uiso 1 1 calc R . . . .
H00D H 0.474236 0.353415 0.897609 0.020 Uiso 1 1 calc R . . . .
C00N C 0.55208(17) 0.22195(19) 0.6303(2) 0.0111(6) Uani 1 1 d . . . . .
H00N H 0.555045 0.161360 0.633953 0.013 Uiso 1 1 calc R . . . .
O00O O 0.2706(2) 0.4178(3) 0.8409(3) 0.0595(11) Uani 1 1 d . . . . .
H00J H 0.296132 0.434404 0.899220 0.089 Uiso 1 1 d DG . . . .
H00K H 0.240134 0.377484 0.860027 0.089 Uiso 1 1 d DG . . . .
C00P C 0.40248(18) 0.21881(19) 0.5582(2) 0.0132(6) Uani 1 1 d . . . . .
H00E H 0.348387 0.228484 0.589084 0.016 Uiso 1 1 calc R . . . .
H00F H 0.409985 0.159357 0.552226 0.016 Uiso 1 1 calc R . . . .
O00Q O 0.1906(2) 0.3040(2) 0.9602(2) 0.0494(9) Uani 1 1 d . . . . .
H00Q H 0.154450 0.321045 1.003497 0.074 Uiso 1 1 d G . . . .
C00R C 0.34867(18) 0.45255(19) 0.1226(2) 0.0134(6) Uani 1 1 d . . . . .
H00R H 0.320808 0.430305 0.056360 0.016 Uiso 1 1 calc R . . . .
O00S O 0.1709(3) 0.500000 0.5269(3) 0.0500(13) Uani 1 2 d S T P . .
H00S H 0.191980 0.457292 0.558602 0.075 Uiso 0.5 1 d G . . . .

loop_
_atom_site_aniso_label
_atom_site_aniso_U_11
_atom_site_aniso_U_22
_atom_site_aniso_U_33
_atom_site_aniso_U_23
_atom_site_aniso_U_13
_atom_site_aniso_U_12
Au01 0.01477(11) 0.01545(12) 0.02034(12) 0.000 0.00586(7) 0.000
Cl02 0.0290(6) 0.0253(6) 0.0297(6) 0.000 0.0169(5) 0.000
Cl03 0.0385(5) 0.0165(4) 0.0445(5) 0.0070(3) 0.0136(4) -0.0007(3)
Cl04 0.0684(11) 0.0375(8) 0.0527(9) 0.000 0.0455(9) 0.000
O005 0.0090(10) 0.0168(11) 0.0174(11) -0.0022(9) 0.0034(8) 0.0008(8)
O006 0.0127(11) 0.0253(12) 0.0187(11) -0.0011(9) 0.0039(9) 0.0036(9)
N007 0.0080(12) 0.0146(13) 0.0124(12) -0.0016(10) 0.0003(9) 0.0015(10)
N008 0.0046(11) 0.0181(13) 0.0144(12) 0.0007(10) -0.0005(9) 0.0002(10)
O009 0.0158(16) 0.0220(17) 0.0178(16) 0.000 0.0073(13) 0.000
N00A 0.0074(12) 0.0176(13) 0.0126(12) -0.0029(10) -0.0015(9) 0.0041(10)
N00B 0.0128(12) 0.0153(13) 0.0139(12) -0.0017(10) 0.0026(10) -0.0010(10)
N00C 0.0118(13) 0.0231(14) 0.0139(12) 0.0031(11) 0.0002(10) 0.0028(11)
O00D 0.0132(16) 0.034(2) 0.0228(17) 0.000 0.0049(13) 0.000
N00E 0.0100(12) 0.0181(13) 0.0119(12) 0.0001(10) 0.0010(9) -0.0018(10)
O00F 0.0366(16) 0.0314(15) 0.0494(17) -0.0222(13) 0.0279(13) -0.0150(13)
C00G 0.0093(13) 0.0134(14) 0.0120(14) -0.0045(11) -0.0009(11) 0.0002(11)
C00H 0.0096(19) 0.020(2) 0.011(2) 0.000 -0.0045(16) 0.000
C00I 0.0124(15) 0.0138(15) 0.0118(14) 0.0053(11) 0.0017(11) -0.0008(12)
C00J 0.0078(13) 0.0169(15) 0.0161(15) -0.0015(12) -0.0033(11) -0.0014(12)
C00K 0.0061(13) 0.0094(14) 0.0161(14) -0.0023(11) -0.0012(11) -0.0043(11)
C00L 0.014(2) 0.026(2) 0.0053(19) 0.000 0.0006(15) 0.000
C00M 0.0170(15) 0.0260(17) 0.0069(13) 0.0019(12) 0.0031(11) -0.0045(13)
C00N 0.0067(13) 0.0133(15) 0.0132(13) 0.0040(11) -0.0013(11) -0.0001(11)
O00O 0.0369(18) 0.107(3) 0.0352(17) -0.0033(19) 0.0092(14) 0.033(2)
C00P 0.0070(13) 0.0165(15) 0.0161(15) 0.0021(12) -0.0007(11) -0.0041(11)
O00Q 0.053(2) 0.059(2) 0.0349(16) -0.0224(15) -0.0127(14) 0.0299(17)
C00R 0.0112(14) 0.0218(17) 0.0068(13) -0.0010(12) -0.0029(11) 0.0007(12)
O00S 0.024(2) 0.106(5) 0.020(2) 0.000 0.0057(16) 0.000

loop_
_atom_type_symbol
_atom_type_description
_atom_type_scat_dispersion_real
_atom_type_scat_dispersion_imag
_atom_type_scat_source
C C 0.0181 0.0091 'International Tables Vol C Tables 4.2.6.8 and 6.1.1.4'
H H 0.0000 0.0000 'International Tables Vol C Tables 4.2.6.8 and 6.1.1.4'
Au Au -4.4197 7.2980 'International Tables Vol C Tables 4.2.6.8 and 6.1.1.4'
Cl Cl 0.3639 0.7018 'International Tables Vol C Tables 4.2.6.8 and 6.1.1.4'
N N 0.0311 0.0180 'International Tables Vol C Tables 4.2.6.8 and 6.1.1.4'
O O 0.0492 0.0322 'International Tables Vol C Tables 4.2.6.8 and 6.1.1.4'

loop_
_geom_angle_atom_site_label_1
_geom_angle_atom_site_label_2
_geom_angle_atom_site_label_3
_geom_angle
_geom_angle_site_symmetry_1
_geom_angle_site_symmetry_3
_geom_angle_publ_flag
Cl02 Au01 Cl03 89.47(2) . 6 ?
Cl02 Au01 Cl03 89.47(2) . . ?
Cl02 Au01 Cl04 178.64(6) . . ?
Cl03 Au01 Cl03 178.92(5) 6 . ?
Cl03 Au01 Cl04 90.53(2) . . ?
Cl03 Au01 Cl04 90.53(2) 6 . ?
C00K N007 C00N 112.4(2) . 2_656 ?
C00K N007 C00P 122.0(2) . . ?
C00N N007 C00P 122.8(2) 2_656 . ?
C00I N008 C00N 113.4(2) . . ?
C00I N008 C00P 122.9(3) . . ?
C00P N008 C00N 122.7(3) . . ?
C00J N00A C00G 123.8(2) . . ?
C00K N00A C00G 112.7(2) . . ?
C00K N00A C00J 123.3(2) . . ?
C00H N00B C00J 122.0(3) . . ?
C00H N00B C00R 112.5(3) . . ?
C00J N00B C00R 124.8(3) . . ?
C00L N00C C00M 122.3(3) . 2_656 ?
C00L N00C C00R 112.9(3) . . ?
C00M N00C C00R 124.7(3) 2_656 . ?
C00I N00E C00G 112.3(2) . 2_656 ?
C00I N00E C00M 122.6(3) . . ?
C00M N00E C00G 123.4(2) . 2_656 ?
H00H O00F H00I 109.4 . . ?
N00A C00G H00G 111.8 . . ?
N00A C00G C00N 102.9(2) . 2_656 ?
N00E C00G N00A 114.5(2) 2_656 . ?
N00E C00G H00G 111.8 2_656 . ?
N00E C00G C00N 103.4(2) 2_656 2_656 ?
C00N C00G H00G 111.8 2_656 . ?
O009 C00H N00B 125.67(19) . 6_565 ?
O009 C00H N00B 125.67(19) . . ?
N00B C00H N00B 108.6(4) 6_565 . ?
O006 C00I N008 125.9(3) . . ?
O006 C00I N00E 126.2(3) . . ?
N008 C00I N00E 108.0(3) . . ?
N00A C00J H00A 108.7 . . ?
N00A C00J H00B 108.7 . . ?
N00B C00J N00A 114.4(2) . . ?
N00B C00J H00A 108.7 . . ?
N00B C00J H00B 108.7 . . ?
H00A C00J H00B 107.6 . . ?
O005 C00K N007 126.2(3) . . ?
O005 C00K N00A 125.5(3) . . ?
N007 C00K N00A 108.3(2) . . ?
N00C C00L N00C 108.1(4) 6_565 . ?
O00D C00L N00C 125.91(19) . 6_565 ?
O00D C00L N00C 125.91(19) . . ?
N00C C00M H00C 108.7 2_656 . ?
N00C C00M H00D 108.7 2_656 . ?
N00E C00M N00C 114.3(2) . 2_656 ?
N00E C00M H00C 108.7 . . ?
N00E C00M H00D 108.7 . . ?
H00C C00M H00D 107.6 . . ?
N007 C00N C00G 103.5(2) 2_656 2_656 ?
N007 C00N H00N 111.9 2_656 . ?
N008 C00N N007 114.2(2) . 2_656 ?
N008 C00N C00G 102.7(2) . 2_656 ?
N008 C00N H00N 111.9 . . ?
C00G C00N H00N 111.9 2_656 . ?
H00J O00O H00K 104.5 . . ?
N007 C00P H00E 108.8 . . ?
N007 C00P H00F 108.8 . . ?
N008 C00P N007 113.6(2) . . ?
N008 C00P H00E 108.8 . . ?
N008 C00P H00F 108.8 . . ?
H00E C00P H00F 107.7 . . ?
N00B C00R C00R 103.13(16) . 6_565 ?
N00B C00R H00R 111.5 . . ?
N00C C00R N00B 115.6(2) . . ?
N00C C00R C00R 102.98(17) . 6_565 ?
N00C C00R H00R 111.5 . . ?
C00R C00R H00R 111.5 6_565 . ?
H00S O00S H00S 108.0 . 6_565 ?

loop_
_geom_bond_atom_site_label_1
_geom_bond_atom_site_label_2
_geom_bond_distance
_geom_bond_site_symmetry_2
_geom_bond_publ_flag
Au01 Cl02 2.2774(11) . ?
Au01 Cl03 2.2781(9) 6 ?
Au01 Cl03 2.2781(9) . ?
Au01 Cl04 2.2792(14) . ?
O005 C00K 1.221(4) . ?
O006 C00I 1.224(4) . ?
N007 C00K 1.367(4) . ?
N007 C00N 1.447(4) 2_656 ?
N007 C00P 1.447(4) . ?
N008 C00I 1.361(4) . ?
N008 C00N 1.445(4) . ?
N008 C00P 1.442(4) . ?
O009 C00H 1.220(6) . ?
N00A C00G 1.450(4) . ?
N00A C00J 1.443(4) . ?
N00A C00K 1.368(4) . ?
N00B C00H 1.368(4) . ?
N00B C00J 1.442(4) . ?
N00B C00R 1.451(4) . ?
N00C C00L 1.367(4) . ?
N00C C00M 1.445(4) 2_656 ?
N00C C00R 1.448(4) . ?
O00D C00L 1.221(6) . ?
N00E C00G 1.449(4) 2_656 ?
N00E C00I 1.371(4) . ?
N00E C00M 1.440(4) . ?
O00F H00H 0.8699 . ?
O00F H00I 0.8704 . ?
C00G H00G 1.0000 . ?
C00G C00N 1.555(4) 2_656 ?
C00J H00A 0.9900 . ?
C00J H00B 0.9900 . ?
C00M H00C 0.9900 . ?
C00M H00D 0.9900 . ?
C00N H00N 1.0000 . ?
O00O H00J 0.8700 . ?
O00O H00K 0.8696 . ?
C00P H00E 0.9900 . ?
C00P H00F 0.9900 . ?
O00Q H00Q 0.8702 . ?
C00R C00R 1.563(6) 6_565 ?
C00R H00R 1.0000 . ?
O00S H00S 0.8694 . ?
O00S H00S 0.87(13) 6_565 ?

loop_
_smtbx_masks_void_nr
_smtbx_masks_void_average_x
_smtbx_masks_void_average_y
_smtbx_masks_void_average_z
_smtbx_masks_void_volume
_smtbx_masks_void_count_electrons
_smtbx_masks_void_content
1 0.000 0.000 0.500 137.1 26.3 ?
2 0.500 0.500 0.500 137.1 26.3 ?
